data_7058137
loop_
_publ_author_name
'Wen, He-Rui'
'Zhang, Jia-Li'
'Liang, Fu-Yong'
'Yang, Kai'
'Liu, Sui-Jun'
'Liao, Jin-Sheng'
'Liu, Cai-Ming'

_publ_section_title
;
 TbIII/3d--TbIII clusters derived from a 1,4,7-triazacyclononane-based
 hexadentate ligand with field-induced slow magnetic relaxation and
 oxygen-sensitive luminescence
;
_journal_issue 10
_journal_name_full 'New Journal of Chemistry'
_journal_page_first 4067
_journal_paper_doi 10.1039/C8NJ05777J
_journal_volume 43
_journal_year 2019
_chemical_formula_sum 'C66 H84 Cl N6 Ni2 O10 Tb'
_chemical_formula_weight 1433.18
_space_group_IT_number 2
_space_group_name_Hall '-P 1'
_space_group_name_H-M_alt 'P -1'
_symmetry_cell_setting triclinic
_symmetry_space_group_name_Hall '-P 1'
_symmetry_space_group_name_H-M 'P -1'
_atom_sites_solution_hydrogens geom
_atom_sites_solution_primary direct
_atom_sites_solution_secondary difmap
_audit_block_doi 10.5517/ccdc.csd.cc201xww
_audit_creation_method SHELXL-97
_audit_update_record
;
2018-06-12 deposited with the CCDC.
2019-02-01 downloaded from the CCDC.
;
_cell_angle_alpha 90.264(3)
_cell_angle_beta 104.938(3)
_cell_angle_gamma 117.541(4)
_cell_formula_units_Z 2
_cell_length_a 13.2418(5)
_cell_length_b 14.0078(6)
_cell_length_c 20.9681(5)
_cell_measurement_reflns_used 10815
_cell_measurement_temperature 293(2)
_cell_measurement_theta_max 28.5400
_cell_measurement_theta_min 3.9320
_cell_volume 3297.1(3)
_computing_cell_refinement 'Bruker FRAMBO'
_computing_data_collection 'Bruker FRAMBO'
_computing_data_reduction 'Bruker SAINT'
_computing_molecular_graphics 'Bruker SHELXTL'
_computing_publication_material 'Bruker SHELXTL'
_computing_structure_refinement 'SHELXL-97 (Sheldrick, 1997)'
_computing_structure_solution 'SHELXS-97 (Sheldrick, 1990)'
_diffrn_ambient_temperature 293(2)
_diffrn_measured_fraction_theta_full 0.997
_diffrn_measured_fraction_theta_max 0.997
_diffrn_measurement_device_type 'multiwire proportional'
_diffrn_measurement_method 'phi and omega scans'
_diffrn_radiation_monochromator graphite
_diffrn_radiation_source 'fine-focus sealed tube'
_diffrn_radiation_type MoK\a
_diffrn_radiation_wavelength 0.71073
_diffrn_reflns_av_R_equivalents 0.0563
_diffrn_reflns_av_sigmaI/netI 0.0708
_diffrn_reflns_limit_h_max 15
_diffrn_reflns_limit_h_min -15
_diffrn_reflns_limit_k_max 16
_diffrn_reflns_limit_k_min -16
_diffrn_reflns_limit_l_max 24
_diffrn_reflns_limit_l_min -24
_diffrn_reflns_number 36076
_diffrn_reflns_theta_full 25.01
_diffrn_reflns_theta_max 25.01
_diffrn_reflns_theta_min 3.32
_exptl_absorpt_coefficient_mu 1.727
_exptl_crystal_colour purple
_exptl_crystal_density_diffrn 1.444
_exptl_crystal_density_method 'not measured'
_exptl_crystal_description strip
_exptl_crystal_F_000 1480
_exptl_crystal_size_max 0.28
_exptl_crystal_size_mid 0.26
_exptl_crystal_size_min 0.24
_refine_diff_density_max 3.195
_refine_diff_density_min -1.023
_refine_diff_density_rms 0.121
_refine_ls_extinction_method none
_refine_ls_goodness_of_fit_ref 1.081
_refine_ls_hydrogen_treatment mixed
_refine_ls_matrix_type full
_refine_ls_number_parameters 790
_refine_ls_number_reflns 11607
_refine_ls_number_restraints 0
_refine_ls_restrained_S_all 1.081
_refine_ls_R_factor_all 0.0907
_refine_ls_R_factor_gt 0.0557
_refine_ls_shift/su_max 0.073
_refine_ls_shift/su_mean 0.001
_refine_ls_structure_factor_coef Fsqd
_refine_ls_weighting_details 'calc w=1/[\s^2^(Fo^2^)+(0.0422P)^2^+14.5745P] where P=(Fo^2^+2Fc^2^)/3'
_refine_ls_weighting_scheme calc
_refine_ls_wR_factor_gt 0.1177
_refine_ls_wR_factor_ref 0.1420
_reflns_number_gt 8395
_reflns_number_total 11607
_reflns_threshold_expression >2sigma(I)
_cod_data_source_file c8nj05777j2.cif
_cod_data_source_block a_CCDC1
_cod_depositor_comments
;
The following automatic conversions were performed:

'_symmetry_cell_setting' value 'Triclinic' changed to 'triclinic'
according to
/home/data/users/saulius/crontab/automatic-downloads/rss-feeds/RSC/lib/dictionaries/cif_core.dic
dictionary named 'cif_core.dic' version 2.4.2 from 2011-04-26.

Automatic conversion script
Id: cif_fix_values 4973 2017-02-22 13:04:09Z antanas 

 Adding full bibliography for 7058136--7058139.cif.
;
_cod_original_cell_volume 3297.1(2)
_cod_original_sg_symbol_H-M P-1
_cod_database_code 7058137

loop_
_symmetry_equiv_pos_as_xyz
'x, y, z'
'-x, -y, -z'

loop_
_atom_site_label
_atom_site_type_symbol
_atom_site_fract_x
_atom_site_fract_y
_atom_site_fract_z
_atom_site_U_iso_or_equiv
_atom_site_adp_type
_atom_site_occupancy
_atom_site_symmetry_multiplicity
_atom_site_calc_flag
_atom_site_refinement_flags
Tb1 Tb 0.0000 0.5000 0.0000 0.02636(13) Uani 1 2 d S
Ni1 Ni -0.06273(7) 0.28174(6) 0.04601(4) 0.02650(19) Uani 1 1 d .
C16 C 0.1855(5) 0.3794(6) 0.0290(3) 0.0323(15) Uani 1 1 d .
C20 C -0.1525(6) 0.4606(5) 0.1607(3) 0.0336(15) Uani 1 1 d .
C19 C -0.0758(5) 0.4248(5) 0.1488(3) 0.0263(14) Uani 1 1 d .
C28 C 0.2407(5) 0.7511(5) 0.0878(3) 0.0300(15) Uani 1 1 d .
C25 C -0.0415(6) 0.3830(6) 0.2617(3) 0.0405(17) Uani 1 1 d .
H25 H -0.0032 0.3579 0.2955 0.049 Uiso 1 1 calc R
C9 C 0.1592(6) 0.2800(6) -0.0031(3) 0.0362(16) Uani 1 1 d .
C14 C 0.3065(6) 0.4572(6) 0.0603(3) 0.0389(17) Uani 1 1 d .
C18 C -0.0181(6) 0.3883(5) 0.2005(3) 0.0298(14) Uani 1 1 d .
C30 C 0.4375(6) 0.9027(6) 0.1109(4) 0.0448(18) Uani 1 1 d .
H30 H 0.5003 0.9499 0.0955 0.054 Uiso 1 1 calc R
C29 C 0.3347(6) 0.8228(5) 0.0648(3) 0.0343(15) Uani 1 1 d .
C31 C 0.4501(6) 0.9150(6) 0.1779(4) 0.0464(19) Uani 1 1 d .
C27 C 0.2517(6) 0.7602(5) 0.1564(3) 0.0366(16) Uani 1 1 d .
C33 C 0.3562(6) 0.8428(6) 0.1989(4) 0.0443(18) Uani 1 1 d .
H33 H 0.3632 0.8497 0.2442 0.053 Uiso 1 1 calc R
C23 C -0.1209(7) 0.4146(7) 0.2731(3) 0.0479(19) Uani 1 1 d .
C10 C 0.2501(7) 0.2588(6) -0.0058(4) 0.0457(18) Uani 1 1 d .
H10 H 0.2311 0.1927 -0.0284 0.055 Uiso 1 1 calc R
C22 C -0.1749(7) 0.4524(7) 0.2222(4) 0.049(2) Uani 1 1 d .
H22 H -0.2287 0.4735 0.2292 0.058 Uiso 1 1 calc R
C13 C 0.3943(6) 0.4311(7) 0.0567(4) 0.0479(19) Uani 1 1 d .
H13 H 0.4736 0.4816 0.0772 0.057 Uiso 1 1 calc R
C11 C 0.3688(7) 0.3333(7) 0.0240(4) 0.055(2) Uani 1 1 d .
C21 C -0.2063(7) 0.5086(7) 0.1078(4) 0.053(2) Uani 1 1 d .
H21A H -0.1458 0.5788 0.1038 0.079 Uiso 1 1 calc R
H21B H -0.2678 0.5163 0.1196 0.079 Uiso 1 1 calc R
H21C H -0.2398 0.4617 0.0660 0.079 Uiso 1 1 calc R
C24 C -0.1465(10) 0.4076(9) 0.3401(4) 0.078(3) Uani 1 1 d .
H24A H -0.1051 0.4790 0.3655 0.117 Uiso 1 1 calc R
H24B H -0.1199 0.3612 0.3641 0.117 Uiso 1 1 calc R
H24C H -0.2306 0.3781 0.3330 0.117 Uiso 1 1 calc R
C12 C 0.4673(8) 0.3077(9) 0.0199(6) 0.091(4) Uani 1 1 d .
H12A H 0.5151 0.3126 0.0641 0.136 Uiso 1 1 calc R
H12B H 0.5164 0.3590 -0.0038 0.136 Uiso 1 1 calc R
H12C H 0.4325 0.2354 -0.0033 0.136 Uiso 1 1 calc R
Tb2 Tb 0.5000 0.5000 0.5000 0.03797(15) Uani 1 2 d S
Ni2 Ni 0.61754(8) 0.64068(7) 0.40558(4) 0.0414(2) Uani 1 1 d .
O6 O 0.3143(4) 0.3616(4) 0.4913(2) 0.0458(13) Uani 1 1 d .
O4 O 0.5381(4) 0.4693(4) 0.4037(2) 0.0451(13) Uani 1 1 d .
O5 O 0.4705(4) 0.6229(4) 0.4362(2) 0.0423(12) Uani 1 1 d .
N6 N 0.6773(6) 0.8056(5) 0.4027(3) 0.0481(16) Uani 1 1 d .
N5 N 0.5472(6) 0.6210(5) 0.3028(3) 0.0448(15) Uani 1 1 d .
C52 C 0.4283(7) 0.6942(6) 0.4240(3) 0.0444(18) Uani 1 1 d .
C41 C 0.5044(6) 0.3990(6) 0.3480(3) 0.0433(18) Uani 1 1 d .
C59 C 0.1954(7) 0.3066(6) 0.4620(4) 0.0457(19) Uani 1 1 d .
N4 N 0.7736(6) 0.6703(5) 0.3865(3) 0.0496(16) Uani 1 1 d .
C49 C 0.4355(7) 0.5173(6) 0.2797(4) 0.051(2) Uani 1 1 d .
H49A H 0.3967 0.5160 0.2334 0.061 Uiso 1 1 calc R
H49B H 0.3830 0.5138 0.3055 0.061 Uiso 1 1 calc R
C42 C 0.5194(7) 0.3074(6) 0.3521(3) 0.0476(19) Uani 1 1 d .
C65 C -0.0060(7) 0.2505(7) 0.4619(4) 0.060(2) Uani 1 1 d .
H65 H -0.0582 0.2524 0.4836 0.072 Uiso 1 1 calc R
C60 C 0.1509(7) 0.2416(6) 0.3992(4) 0.050(2) Uani 1 1 d .
C48 C 0.4521(7) 0.4187(6) 0.2854(3) 0.0448(18) Uani 1 1 d .
C66 C 0.1155(7) 0.3083(6) 0.4932(4) 0.052(2) Uani 1 1 d .
C50 C 0.6373(8) 0.8481(6) 0.4503(4) 0.056(2) Uani 1 1 d .
H50A H 0.6765 0.9268 0.4543 0.067 Uiso 1 1 calc R
H50B H 0.6619 0.8290 0.4939 0.067 Uiso 1 1 calc R
C51 C 0.5048(8) 0.8054(7) 0.4303(4) 0.050(2) Uani 1 1 d .
C37 C 0.5237(8) 0.7148(6) 0.2922(4) 0.054(2) Uani 1 1 d .
H37A H 0.4537 0.7011 0.3055 0.065 Uiso 1 1 calc R
H37B H 0.5074 0.7219 0.2452 0.065 Uiso 1 1 calc R
C38 C 0.6297(8) 0.8209(6) 0.3324(4) 0.052(2) Uani 1 1 d .
H38A H 0.6923 0.8459 0.3108 0.063 Uiso 1 1 calc R
H38B H 0.6052 0.8762 0.3333 0.063 Uiso 1 1 calc R
C53 C 0.3049(8) 0.6563(7) 0.4053(4) 0.056(2) Uani 1 1 d .
C43 C 0.5773(9) 0.2855(7) 0.4186(4) 0.068(3) Uani 1 1 d .
H43A H 0.5223 0.2608 0.4446 0.101 Uiso 1 1 calc R
H43B H 0.6474 0.3512 0.4421 0.101 Uiso 1 1 calc R
H43C H 0.5988 0.2306 0.4112 0.101 Uiso 1 1 calc R
C40 C 0.8478(7) 0.7908(6) 0.3878(4) 0.057(2) Uani 1 1 d .
H40A H 0.9307 0.8126 0.4100 0.069 Uiso 1 1 calc R
H40B H 0.8414 0.8067 0.3424 0.069 Uiso 1 1 calc R
C62 C 0.0281(8) 0.1849(7) 0.3699(4) 0.062(2) Uani 1 1 d .
H62 H -0.0016 0.1417 0.3287 0.074 Uiso 1 1 calc R
C45 C 0.4238(9) 0.2503(7) 0.2330(4) 0.065(2) Uani 1 1 d .
C47 C 0.4142(8) 0.3435(7) 0.2295(4) 0.058(2) Uani 1 1 d .
H47 H 0.3810 0.3570 0.1881 0.069 Uiso 1 1 calc R
C58 C 0.4595(10) 0.8774(7) 0.4179(4) 0.066(3) Uani 1 1 d .
H58 H 0.5120 0.9514 0.4223 0.079 Uiso 1 1 calc R
C44 C 0.4782(8) 0.2344(7) 0.2948(4) 0.060(2) Uani 1 1 d .
H44 H 0.4875 0.1726 0.2980 0.072 Uiso 1 1 calc R
C39 C 0.8087(7) 0.8552(7) 0.4232(4) 0.055(2) Uani 1 1 d .
H39A H 0.8378 0.8580 0.4710 0.066 Uiso 1 1 calc R
H39B H 0.8427 0.9291 0.4131 0.066 Uiso 1 1 calc R
C63 C -0.0516(8) 0.1902(7) 0.3995(5) 0.066(3) Uani 1 1 d .
C34 C 0.8386(7) 0.6287(7) 0.4378(4) 0.053(2) Uani 1 1 d .
H34A H 0.9053 0.6322 0.4247 0.064 Uiso 1 1 calc R
H34B H 0.7856 0.5529 0.4391 0.064 Uiso 1 1 calc R
C35 C 0.7350(8) 0.6090(7) 0.3197(4) 0.057(2) Uani 1 1 d .
H35A H 0.7031 0.5319 0.3228 0.068 Uiso 1 1 calc R
H35B H 0.8028 0.6318 0.3026 0.068 Uiso 1 1 calc R
C54 C 0.2211(8) 0.5379(7) 0.4005(5) 0.078(3) Uani 1 1 d .
H54A H 0.2371 0.4967 0.3716 0.117 Uiso 1 1 calc R
H54B H 0.1406 0.5246 0.3827 0.117 Uiso 1 1 calc R
H54C H 0.2319 0.5163 0.4440 0.117 Uiso 1 1 calc R
C61 C 0.2336(8) 0.2346(8) 0.3645(4) 0.074(3) Uani 1 1 d .
H61A H 0.1882 0.1801 0.3258 0.110 Uiso 1 1 calc R
H61B H 0.2876 0.2155 0.3943 0.110 Uiso 1 1 calc R
H61C H 0.2780 0.3038 0.3512 0.110 Uiso 1 1 calc R
C36 C 0.6398(8) 0.6285(7) 0.2719(4) 0.059(2) Uani 1 1 d .
H36A H 0.6774 0.7000 0.2588 0.071 Uiso 1 1 calc R
H36B H 0.6019 0.5751 0.2321 0.071 Uiso 1 1 calc R
C64 C -0.1845(8) 0.1295(8) 0.3646(5) 0.090(4) Uani 1 1 d .
H64A H -0.2273 0.1137 0.3972 0.136 Uiso 1 1 calc R
H64B H -0.2044 0.0628 0.3393 0.136 Uiso 1 1 calc R
H64C H -0.2061 0.1738 0.3352 0.136 Uiso 1 1 calc R
C56 C 0.3374(11) 0.8415(9) 0.3990(5) 0.076(3) Uani 1 1 d .
C46 C 0.3750(12) 0.1661(9) 0.1711(5) 0.117(5) Uani 1 1 d .
H46A H 0.3288 0.1842 0.1349 0.175 Uiso 1 1 calc R
H46B H 0.3256 0.0953 0.1807 0.175 Uiso 1 1 calc R
H46C H 0.4401 0.1661 0.1590 0.175 Uiso 1 1 calc R
C55 C 0.2638(9) 0.7311(9) 0.3934(4) 0.074(3) Uani 1 1 d .
H55 H 0.1819 0.7055 0.3809 0.088 Uiso 1 1 calc R
C57 C 0.2898(13) 0.9224(11) 0.3850(7) 0.134(5) Uani 1 1 d .
H57A H 0.2401 0.9049 0.3397 0.202 Uiso 1 1 calc R
H57B H 0.3554 0.9948 0.3917 0.202 Uiso 1 1 calc R
H57C H 0.2441 0.9185 0.4147 0.202 Uiso 1 1 calc R
O1 O 0.0972(4) 0.4016(3) 0.0319(2) 0.0308(10) Uani 1 1 d .
Cl1 Cl 0.1342(7) 0.1129(3) 0.7983(2) 0.178(3) Uani 1 1 d .
O2 O -0.0598(4) 0.4229(3) 0.0878(2) 0.0309(10) Uani 1 1 d .
O3 O 0.1375(3) 0.6746(3) 0.0441(2) 0.0306(10) Uani 1 1 d .
N2 N -0.0405(5) 0.1570(4) 0.0101(3) 0.0325(12) Uani 1 1 d .
N3 N -0.0027(4) 0.2460(4) 0.1395(3) 0.0301(12) Uani 1 1 d .
N1 N -0.2295(4) 0.1577(4) 0.0459(3) 0.0308(12) Uani 1 1 d .
C17 C 0.0632(6) 0.3471(5) 0.1890(3) 0.0352(16) Uani 1 1 d .
H17A H 0.1247 0.4028 0.1730 0.042 Uiso 1 1 calc R
H17B H 0.1017 0.3326 0.2309 0.042 Uiso 1 1 calc R
C4 C 0.0180(6) 0.1197(5) 0.0683(4) 0.0387(17) Uani 1 1 d .
H4A H 0.0780 0.1071 0.0574 0.046 Uiso 1 1 calc R
H4B H -0.0412 0.0514 0.0768 0.046 Uiso 1 1 calc R
C15 C 0.3363(6) 0.5655(6) 0.0939(4) 0.0451(18) Uani 1 1 d .
H15A H 0.4202 0.6051 0.1164 0.068 Uiso 1 1 calc R
H15B H 0.2926 0.5547 0.1257 0.068 Uiso 1 1 calc R
H15C H 0.3153 0.6059 0.0611 0.068 Uiso 1 1 calc R
C5 C 0.0762(6) 0.2036(6) 0.1315(3) 0.0376(16) Uani 1 1 d .
H5A H 0.0938 0.1698 0.1701 0.045 Uiso 1 1 calc R
H5B H 0.1507 0.2630 0.1286 0.045 Uiso 1 1 calc R
C8 C 0.0320(6) 0.1966(5) -0.0374(3) 0.0380(16) Uani 1 1 d .
H8A H -0.0036 0.2283 -0.0710 0.046 Uiso 1 1 calc R
H8B H 0.0309 0.1353 -0.0599 0.046 Uiso 1 1 calc R
C7 C -0.2242(6) 0.1563(6) 0.1176(3) 0.0353(16) Uani 1 1 d .
H7A H -0.2906 0.0899 0.1226 0.042 Uiso 1 1 calc R
H7B H -0.2309 0.2174 0.1338 0.042 Uiso 1 1 calc R
C6 C -0.1083(6) 0.1627(6) 0.1584(3) 0.0386(16) Uani 1 1 d .
H6A H -0.0973 0.1806 0.2053 0.046 Uiso 1 1 calc R
H6B H -0.1129 0.0919 0.1521 0.046 Uiso 1 1 calc R
C2 C -0.2457(6) 0.0525(5) 0.0165(3) 0.0395(17) Uani 1 1 d .
H2A H -0.3274 0.0092 -0.0110 0.047 Uiso 1 1 calc R
H2B H -0.2311 0.0125 0.0522 0.047 Uiso 1 1 calc R
C3 C -0.1621(6) 0.0698(5) -0.0254(4) 0.0409(17) Uani 1 1 d .
H3A H -0.1602 0.0027 -0.0342 0.049 Uiso 1 1 calc R
H3B H -0.1910 0.0897 -0.0679 0.049 Uiso 1 1 calc R
C26 C 0.1532(7) 0.6828(7) 0.1825(4) 0.059(2) Uani 1 1 d .
H26A H 0.1759 0.7010 0.2301 0.089 Uiso 1 1 calc R
H26B H 0.1382 0.6099 0.1717 0.089 Uiso 1 1 calc R
H26C H 0.0823 0.6879 0.1626 0.089 Uiso 1 1 calc R
O9 O 0.064(2) 0.0623(11) 0.8334(10) 0.264(11) Uani 1 1 d .
C32 C 0.5630(7) 1.0044(7) 0.2259(4) 0.064(3) Uani 1 1 d .
H32A H 0.5518 1.0075 0.2692 0.096 Uiso 1 1 calc R
H32B H 0.5809 1.0729 0.2100 0.096 Uiso 1 1 calc R
H32C H 0.6277 0.9894 0.2289 0.096 Uiso 1 1 calc R
O8 O 0.244(3) 0.126(2) 0.8508(10) 0.43(2) Uani 1 1 d .
O7 O 0.1438(14) 0.0676(9) 0.7484(5) 0.198(6) Uani 1 1 d .
O10 O 0.1438(15) 0.2141(9) 0.7916(7) 0.216(7) Uani 1 1 d .
C1 C -0.3232(6) 0.1833(6) 0.0082(3) 0.0364(16) Uani 1 1 d .
H1A H -0.3041 0.2558 0.0255 0.044 Uiso 1 1 calc R
H1B H -0.3989 0.1323 0.0146 0.044 Uiso 1 1 calc R

loop_
_atom_site_aniso_label
_atom_site_aniso_U_11
_atom_site_aniso_U_22
_atom_site_aniso_U_33
_atom_site_aniso_U_23
_atom_site_aniso_U_13
_atom_site_aniso_U_12
Tb1 0.0253(2) 0.0237(2) 0.0248(2) 0.00326(18) 0.00353(18) 0.00944(19)
Ni1 0.0258(4) 0.0234(4) 0.0277(4) 0.0041(3) 0.0064(3) 0.0104(4)
C16 0.030(3) 0.044(4) 0.033(4) 0.019(3) 0.014(3) 0.023(3)
C20 0.043(4) 0.034(4) 0.028(4) 0.007(3) 0.014(3) 0.019(3)
C19 0.031(3) 0.020(3) 0.016(3) -0.006(2) 0.001(3) 0.006(3)
C28 0.026(3) 0.024(3) 0.029(4) -0.002(3) -0.002(3) 0.008(3)
C25 0.048(4) 0.043(4) 0.027(4) 0.006(3) 0.004(3) 0.023(4)
C9 0.048(4) 0.040(4) 0.036(4) 0.014(3) 0.017(3) 0.031(4)
C14 0.039(4) 0.047(4) 0.036(4) 0.022(3) 0.011(3) 0.024(4)
C18 0.038(4) 0.024(3) 0.021(3) 0.000(3) 0.002(3) 0.013(3)
C30 0.033(4) 0.034(4) 0.047(5) 0.011(3) 0.000(3) 0.005(3)
C29 0.031(3) 0.032(4) 0.032(4) 0.004(3) 0.003(3) 0.012(3)
C31 0.038(4) 0.036(4) 0.039(4) 0.003(3) -0.009(3) 0.008(4)
C27 0.034(4) 0.030(4) 0.035(4) 0.003(3) 0.001(3) 0.011(3)
C33 0.048(4) 0.038(4) 0.032(4) 0.001(3) 0.001(3) 0.015(4)
C23 0.064(5) 0.062(5) 0.028(4) 0.010(4) 0.017(4) 0.036(4)
C10 0.055(5) 0.042(5) 0.057(5) 0.020(4) 0.027(4) 0.031(4)
C22 0.063(5) 0.067(6) 0.042(4) 0.016(4) 0.027(4) 0.045(5)
C13 0.034(4) 0.059(5) 0.056(5) 0.025(4) 0.014(3) 0.026(4)
C11 0.055(5) 0.059(6) 0.077(6) 0.031(5) 0.033(5) 0.041(5)
C21 0.067(5) 0.071(6) 0.039(4) 0.009(4) 0.012(4) 0.050(5)
C24 0.127(9) 0.118(9) 0.045(5) 0.031(5) 0.045(6) 0.093(8)
C12 0.068(6) 0.082(8) 0.157(11) 0.044(7) 0.057(7) 0.052(6)
Tb2 0.0468(3) 0.0315(3) 0.0216(3) 0.0020(2) -0.0045(2) 0.0150(2)
Ni2 0.0534(6) 0.0342(5) 0.0243(5) 0.0046(4) -0.0010(4) 0.0174(5)
O6 0.043(3) 0.045(3) 0.023(2) 0.001(2) -0.008(2) 0.008(2)
O4 0.061(3) 0.036(3) 0.025(3) 0.001(2) -0.001(2) 0.019(3)
O5 0.050(3) 0.034(3) 0.033(3) 0.003(2) -0.001(2) 0.019(2)
N6 0.062(4) 0.034(4) 0.034(3) 0.007(3) 0.004(3) 0.016(3)
N5 0.062(4) 0.044(4) 0.022(3) 0.008(3) 0.000(3) 0.026(3)
C52 0.065(5) 0.039(4) 0.027(4) 0.008(3) 0.003(3) 0.029(4)
C41 0.050(4) 0.037(4) 0.029(4) -0.002(3) 0.001(3) 0.015(4)
C59 0.046(4) 0.036(4) 0.033(4) 0.009(3) -0.007(3) 0.012(4)
N4 0.060(4) 0.038(4) 0.042(4) 0.008(3) 0.007(3) 0.021(3)
C49 0.063(5) 0.046(5) 0.027(4) 0.003(3) -0.005(4) 0.023(4)
C42 0.057(5) 0.053(5) 0.029(4) 0.005(3) 0.002(3) 0.029(4)
C65 0.053(5) 0.053(5) 0.063(6) 0.023(5) 0.003(4) 0.023(4)
C60 0.053(5) 0.042(5) 0.030(4) 0.005(3) -0.007(4) 0.014(4)
C48 0.054(5) 0.045(5) 0.028(4) 0.001(3) 0.001(3) 0.024(4)
C66 0.049(5) 0.041(5) 0.047(5) 0.010(4) -0.004(4) 0.016(4)
C50 0.084(6) 0.037(5) 0.038(5) 0.000(4) 0.008(4) 0.027(4)
C51 0.073(6) 0.048(5) 0.030(4) 0.005(3) 0.007(4) 0.034(5)
C37 0.080(6) 0.048(5) 0.029(4) 0.015(4) 0.005(4) 0.032(5)
C38 0.077(6) 0.039(5) 0.037(4) 0.017(4) 0.016(4) 0.025(4)
C53 0.064(5) 0.057(5) 0.039(5) 0.011(4) -0.006(4) 0.034(5)
C43 0.103(7) 0.068(6) 0.037(5) 0.010(4) 0.010(5) 0.051(6)
C40 0.060(5) 0.042(5) 0.055(5) 0.018(4) 0.014(4) 0.014(4)
C62 0.064(6) 0.040(5) 0.044(5) 0.004(4) -0.018(4) 0.012(4)
C45 0.094(7) 0.055(6) 0.037(5) -0.009(4) 0.005(4) 0.036(5)
C47 0.076(6) 0.056(5) 0.028(4) -0.003(4) -0.004(4) 0.032(5)
C58 0.103(8) 0.043(5) 0.062(6) 0.015(4) 0.030(5) 0.042(5)
C44 0.095(7) 0.055(5) 0.038(5) 0.008(4) 0.012(4) 0.046(5)
C39 0.065(5) 0.044(5) 0.040(5) 0.010(4) 0.009(4) 0.017(4)
C63 0.049(5) 0.046(5) 0.068(6) 0.019(5) -0.014(5) 0.011(4)
C34 0.056(5) 0.050(5) 0.052(5) 0.013(4) 0.010(4) 0.026(4)
C35 0.071(6) 0.062(6) 0.042(5) 0.004(4) 0.021(4) 0.033(5)
C54 0.054(5) 0.057(6) 0.093(8) 0.001(5) -0.009(5) 0.019(5)
C61 0.069(6) 0.080(7) 0.037(5) -0.009(5) 0.000(4) 0.015(5)
C36 0.077(6) 0.054(5) 0.036(5) 0.008(4) 0.008(4) 0.027(5)
C64 0.050(5) 0.062(7) 0.104(8) 0.016(6) -0.020(5) 0.005(5)
C56 0.109(9) 0.070(7) 0.074(7) 0.023(5) 0.024(6) 0.065(7)
C46 0.195(13) 0.101(9) 0.047(6) -0.029(6) -0.017(7) 0.093(10)
C55 0.085(7) 0.084(8) 0.062(6) 0.012(5) 0.002(5) 0.059(6)
C57 0.173(14) 0.116(11) 0.171(14) 0.046(10) 0.043(11) 0.119(11)
O1 0.030(2) 0.026(2) 0.038(3) 0.008(2) 0.013(2) 0.013(2)
Cl1 0.397(8) 0.095(3) 0.125(3) 0.071(3) 0.178(5) 0.133(4)
O2 0.036(2) 0.025(2) 0.030(2) -0.0025(19) 0.0056(19) 0.014(2)
O3 0.027(2) 0.024(2) 0.027(2) -0.0005(18) 0.0009(18) 0.0052(19)
N2 0.039(3) 0.023(3) 0.035(3) 0.008(2) 0.012(3) 0.015(3)
N3 0.031(3) 0.025(3) 0.030(3) 0.005(2) 0.003(2) 0.013(2)
N1 0.030(3) 0.026(3) 0.031(3) 0.006(2) 0.007(2) 0.011(2)
C17 0.040(4) 0.032(4) 0.025(4) 0.002(3) 0.000(3) 0.015(3)
C4 0.046(4) 0.027(4) 0.055(5) 0.016(3) 0.021(4) 0.024(3)
C15 0.033(4) 0.054(5) 0.040(4) 0.006(4) 0.003(3) 0.018(4)
C5 0.046(4) 0.038(4) 0.034(4) 0.010(3) 0.007(3) 0.027(4)
C8 0.044(4) 0.031(4) 0.040(4) 0.000(3) 0.013(3) 0.018(3)
C7 0.033(4) 0.037(4) 0.028(4) 0.006(3) 0.008(3) 0.010(3)
C6 0.042(4) 0.036(4) 0.037(4) 0.015(3) 0.016(3) 0.015(3)
C2 0.042(4) 0.027(4) 0.040(4) 0.004(3) 0.007(3) 0.012(3)
C3 0.048(4) 0.023(4) 0.044(4) -0.002(3) 0.007(3) 0.013(3)
C26 0.051(5) 0.059(6) 0.034(4) 0.006(4) 0.006(4) 0.002(4)
O9 0.55(3) 0.153(11) 0.32(2) 0.174(13) 0.37(2) 0.225(17)
C32 0.048(5) 0.054(5) 0.047(5) 0.001(4) -0.014(4) 0.004(4)
O8 0.78(6) 0.36(3) 0.142(15) -0.019(17) 0.02(3) 0.33(4)
O7 0.391(19) 0.144(10) 0.128(9) 0.056(7) 0.167(11) 0.137(12)
O10 0.42(2) 0.116(9) 0.223(13) 0.108(9) 0.206(14) 0.160(12)
C1 0.030(4) 0.033(4) 0.037(4) 0.009(3) 0.011(3) 0.008(3)

loop_
_atom_type_symbol
_atom_type_description
_atom_type_scat_dispersion_real
_atom_type_scat_dispersion_imag
_atom_type_scat_source
C C 0.0033 0.0016 'International Tables Vol C Tables 4.2.6.8 and 6.1.1.4'
H H 0.0000 0.0000 'International Tables Vol C Tables 4.2.6.8 and 6.1.1.4'
N N 0.0061 0.0033 'International Tables Vol C Tables 4.2.6.8 and 6.1.1.4'
O O 0.0106 0.0060 'International Tables Vol C Tables 4.2.6.8 and 6.1.1.4'
Cl Cl 0.1484 0.1585 'International Tables Vol C Tables 4.2.6.8 and 6.1.1.4'
Ni Ni 0.3393 1.1124 'International Tables Vol C Tables 4.2.6.8 and 6.1.1.4'
Tb Tb -0.1723 4.1537 'International Tables Vol C Tables 4.2.6.8 and 6.1.1.4'

loop_
_geom_angle_atom_site_label_1
_geom_angle_atom_site_label_2
_geom_angle_atom_site_label_3
_geom_angle
_geom_angle_site_symmetry_1
_geom_angle_site_symmetry_3
O3 Tb1 O3 180.00(17) 2_565 .
O3 Tb1 O2 75.74(15) 2_565 .
O3 Tb1 O2 104.26(15) . .
O3 Tb1 O2 104.26(15) 2_565 2_565
O3 Tb1 O2 75.74(15) . 2_565
O2 Tb1 O2 180.0(2) . 2_565
O3 Tb1 O1 75.15(15) 2_565 .
O3 Tb1 O1 104.85(15) . .
O2 Tb1 O1 74.53(15) . .
O2 Tb1 O1 105.47(15) 2_565 .
O3 Tb1 O1 104.85(15) 2_565 2_565
O3 Tb1 O1 75.15(15) . 2_565
O2 Tb1 O1 105.47(15) . 2_565
O2 Tb1 O1 74.53(15) 2_565 2_565
O1 Tb1 O1 180.0 . 2_565
O3 Tb1 Ni1 135.13(11) 2_565 2_565
O3 Tb1 Ni1 44.87(11) . 2_565
O2 Tb1 Ni1 134.87(10) . 2_565
O2 Tb1 Ni1 45.13(10) 2_565 2_565
O1 Tb1 Ni1 135.74(10) . 2_565
O1 Tb1 Ni1 44.26(10) 2_565 2_565
N2 Ni1 N3 85.2(2) . .
N2 Ni1 N1 84.6(2) . .
N3 Ni1 N1 85.1(2) . .
N2 Ni1 O1 92.23(19) . .
N3 Ni1 O1 101.75(18) . .
N1 Ni1 O1 172.22(19) . .
N2 Ni1 O3 101.57(19) . 2_565
N3 Ni1 O3 172.27(19) . 2_565
N1 Ni1 O3 91.73(18) . 2_565
O1 Ni1 O3 81.93(16) . 2_565
N2 Ni1 O2 172.18(19) . .
N3 Ni1 O2 92.23(18) . .
N1 Ni1 O2 102.55(18) . .
O1 Ni1 O2 81.07(16) . .
O3 Ni1 O2 81.57(16) 2_565 .
O1 C16 C9 120.8(6) . .
O1 C16 C14 120.0(6) . .
C9 C16 C14 119.2(6) . .
C22 C20 C19 118.8(6) . .
C22 C20 C21 121.8(6) . .
C19 C20 C21 119.3(6) . .
O2 C19 C20 120.5(5) . .
O2 C19 C18 120.6(6) . .
C20 C19 C18 118.9(6) . .
O3 C28 C29 120.3(6) . .
O3 C28 C27 119.9(6) . .
C29 C28 C27 119.8(5) . .
C23 C25 C18 121.0(6) . .
C10 C9 C16 120.0(7) . .
C10 C9 C8 119.5(6) . .
C16 C9 C8 120.4(6) . .
C13 C14 C16 118.3(7) . .
C13 C14 C15 121.9(7) . .
C16 C14 C15 119.8(6) . .
C25 C18 C19 120.4(6) . .
C25 C18 C17 119.2(6) . .
C19 C18 C17 120.3(6) . .
C31 C30 C29 123.0(7) . .
C30 C29 C28 118.7(6) . .
C30 C29 C1 120.7(6) . 2_565
C28 C29 C1 120.6(6) . 2_565
C30 C31 C33 116.9(6) . .
C30 C31 C32 121.0(7) . .
C33 C31 C32 122.1(7) . .
C33 C27 C28 118.1(6) . .
C33 C27 C26 121.1(6) . .
C28 C27 C26 120.8(6) . .
C31 C33 C27 123.7(7) . .
C22 C23 C25 117.9(6) . .
C22 C23 C24 121.7(7) . .
C25 C23 C24 120.5(7) . .
C9 C10 C11 122.0(7) . .
C23 C22 C20 122.9(7) . .
C11 C13 C14 122.7(7) . .
C13 C11 C10 117.7(7) . .
C13 C11 C12 121.5(8) . .
C10 C11 C12 120.7(8) . .
O6 Tb2 O6 180.0(2) . 2_666
O6 Tb2 O4 75.01(17) . 2_666
O6 Tb2 O4 104.99(17) 2_666 2_666
O6 Tb2 O4 104.99(17) . .
O6 Tb2 O4 75.01(17) 2_666 .
O4 Tb2 O4 180.00(8) 2_666 .
O6 Tb2 O5 74.45(17) . 2_666
O6 Tb2 O5 105.55(17) 2_666 2_666
O4 Tb2 O5 76.06(17) 2_666 2_666
O4 Tb2 O5 103.94(17) . 2_666
O6 Tb2 O5 105.55(17) . .
O6 Tb2 O5 74.45(17) 2_666 .
O4 Tb2 O5 103.94(17) 2_666 .
O4 Tb2 O5 76.06(17) . .
O5 Tb2 O5 180.0(2) 2_666 .
O6 Tb2 Ni2 44.88(11) . 2_666
O6 Tb2 Ni2 135.12(11) 2_666 2_666
O4 Tb2 Ni2 44.89(12) 2_666 2_666
O4 Tb2 Ni2 135.11(12) . 2_666
O5 Tb2 Ni2 44.57(13) 2_666 2_666
O5 Tb2 Ni2 135.43(13) . 2_666
N4 Ni2 N6 85.0(3) . .
N4 Ni2 N5 85.7(2) . .
N6 Ni2 N5 86.0(2) . .
N4 Ni2 O5 173.0(2) . .
N6 Ni2 O5 92.0(2) . .
N5 Ni2 O5 100.3(2) . .
N4 Ni2 O6 92.9(2) . 2_666
N6 Ni2 O6 101.7(2) . 2_666
N5 Ni2 O6 172.0(2) . 2_666
O5 Ni2 O6 81.61(18) . 2_666
N4 Ni2 O4 99.9(2) . .
N6 Ni2 O4 174.0(2) . .
N5 Ni2 O4 90.8(2) . .
O5 Ni2 O4 83.61(19) . .
O6 Ni2 O4 81.76(18) 2_666 .
C59 O6 Ni2 119.2(4) . 2_666
C59 O6 Tb2 152.0(4) . .
Ni2 O6 Tb2 85.90(15) 2_666 .
C41 O4 Ni2 123.0(4) . .
C41 O4 Tb2 146.9(5) . .
Ni2 O4 Tb2 85.66(16) . .
C52 O5 Ni2 121.0(5) . .
C52 O5 Tb2 150.5(5) . .
Ni2 O5 Tb2 85.69(17) . .
C50 N6 C39 110.9(6) . .
C50 N6 C38 111.6(6) . .
C39 N6 C38 111.5(6) . .
C50 N6 Ni2 109.5(5) . .
C39 N6 Ni2 104.7(5) . .
C38 N6 Ni2 108.4(4) . .
C49 N5 C37 110.7(6) . .
C49 N5 C36 112.9(6) . .
C37 N5 C36 111.3(6) . .
C49 N5 Ni2 110.2(4) . .
C37 N5 Ni2 103.5(4) . .
C36 N5 Ni2 107.9(4) . .
O5 C52 C51 121.4(7) . .
O5 C52 C53 119.7(7) . .
C51 C52 C53 118.9(7) . .
O4 C41 C42 120.8(6) . .
O4 C41 C48 119.6(7) . .
C42 C41 C48 119.6(6) . .
O6 C59 C66 121.7(7) . .
O6 C59 C60 119.1(7) . .
C66 C59 C60 119.1(7) . .
C35 N4 C34 111.0(6) . .
C35 N4 C40 111.9(6) . .
C34 N4 C40 110.9(6) . .
C35 N4 Ni2 104.5(5) . .
C34 N4 Ni2 109.2(5) . .
C40 N4 Ni2 109.0(5) . .
N5 C49 C48 114.1(6) . .
C41 C42 C44 119.2(7) . .
C41 C42 C43 120.6(7) . .
C44 C42 C43 120.2(7) . .
C63 C65 C66 121.9(9) . .
C62 C60 C59 118.4(8) . .
C62 C60 C61 120.6(7) . .
C59 C60 C61 121.0(7) . .
C47 C48 C41 118.6(7) . .
C47 C48 C49 120.9(7) . .
C41 C48 C49 120.6(6) . .
C65 C66 C59 120.2(8) . .
C65 C66 C34 120.1(8) . 2_666
C59 C66 C34 119.7(7) . 2_666
N6 C50 C51 113.5(6) . .
C58 C51 C52 120.4(8) . .
C58 C51 C50 119.5(8) . .
C52 C51 C50 120.1(7) . .
N5 C37 C38 111.5(6) . .
N6 C38 C37 111.2(6) . .
C55 C53 C52 118.6(8) . .
C55 C53 C54 121.4(8) . .
C52 C53 C54 119.9(7) . .
C39 C40 N4 111.7(7) . .
C63 C62 C60 122.6(8) . .
C47 C45 C44 117.6(7) . .
C47 C45 C46 121.3(8) . .
C44 C45 C46 121.1(8) . .
C45 C47 C48 122.6(7) . .
C51 C58 C56 121.6(9) . .
C45 C44 C42 122.3(8) . .
N6 C39 C40 110.9(6) . .
C65 C63 C62 117.6(8) . .
C65 C63 C64 121.7(10) . .
C62 C63 C64 120.6(9) . .
N4 C34 C66 113.2(6) . 2_666
N4 C35 C36 110.5(7) . .
N5 C36 C35 112.0(6) . .
C55 C56 C58 116.8(8) . .
C55 C56 C57 122.7(11) . .
C58 C56 C57 120.5(11) . .
C56 C55 C53 123.6(9) . .
C16 O1 Ni1 121.5(4) . .
C16 O1 Tb1 148.6(4) . .
Ni1 O1 Tb1 86.55(14) . .
O9 Cl1 O7 124.8(10) . .
O9 Cl1 O10 111.3(8) . .
O7 Cl1 O10 114.8(7) . .
O9 Cl1 O8 93.7(13) . .
O7 Cl1 O8 98.9(14) . .
O10 Cl1 O8 108.6(13) . .
C19 O2 Ni1 118.6(4) . .
C19 O2 Tb1 154.2(4) . .
Ni1 O2 Tb1 86.02(15) . .
C28 O3 Ni1 119.4(4) . 2_565
C28 O3 Tb1 152.7(4) . .
Ni1 O3 Tb1 86.36(14) 2_565 .
C3 N2 C8 110.1(5) . .
C3 N2 C4 111.4(5) . .
C8 N2 C4 111.9(5) . .
C3 N2 Ni1 105.5(4) . .
C8 N2 Ni1 109.3(4) . .
C4 N2 Ni1 108.4(4) . .
C5 N3 C17 111.2(5) . .
C5 N3 C6 112.0(5) . .
C17 N3 C6 110.7(5) . .
C5 N3 Ni1 104.7(4) . .
C17 N3 Ni1 109.5(4) . .
C6 N3 Ni1 108.6(4) . .
C1 N1 C7 111.6(5) . .
C1 N1 C2 112.0(5) . .
C7 N1 C2 110.1(5) . .
C1 N1 Ni1 109.5(4) . .
C7 N1 Ni1 104.6(4) . .
C2 N1 Ni1 108.8(4) . .
N3 C17 C18 111.8(5) . .
N2 C4 C5 111.9(5) . .
N3 C5 C4 110.6(5) . .
N2 C8 C9 112.4(5) . .
N1 C7 C6 110.6(5) . .
N3 C6 C7 112.5(5) . .
N1 C2 C3 111.9(5) . .
N2 C3 C2 110.1(5) . .
N1 C1 C29 111.9(5) . 2_565

loop_
_geom_bond_atom_site_label_1
_geom_bond_atom_site_label_2
_geom_bond_distance
_geom_bond_site_symmetry_2
Tb1 O3 2.268(4) 2_565
Tb1 O3 2.268(4) .
Tb1 O2 2.272(4) .
Tb1 O2 2.272(4) 2_565
Tb1 O1 2.282(4) .
Tb1 O1 2.282(4) 2_565
Tb1 Ni1 3.0099(8) 2_565
Ni1 N2 2.070(5) .
Ni1 N3 2.074(5) .
Ni1 N1 2.084(5) .
Ni1 O1 2.105(4) .
Ni1 O3 2.128(4) 2_565
Ni1 O2 2.138(4) .
C16 O1 1.357(7) .
C16 C9 1.391(9) .
C16 C14 1.422(9) .
C20 C22 1.388(9) .
C20 C19 1.396(9) .
C20 C21 1.495(9) .
C19 O2 1.351(7) .
C19 C18 1.400(9) .
C28 O3 1.359(7) .
C28 C29 1.396(9) .
C28 C27 1.407(9) .
C25 C23 1.385(10) .
C25 C18 1.391(9) .
C9 C10 1.380(9) .
C9 C8 1.505(9) .
C14 C13 1.389(9) .
C14 C15 1.499(10) .
C18 C17 1.502(9) .
C30 C31 1.373(10) .
C30 C29 1.393(9) .
C29 C1 1.496(9) 2_565
C31 C33 1.373(10) .
C31 C32 1.516(9) .
C27 C33 1.387(9) .
C27 C26 1.498(10) .
C23 C22 1.377(10) .
C23 C24 1.520(10) .
C10 C11 1.386(11) .
C13 C11 1.380(11) .
C11 C12 1.525(10) .
Tb2 O6 2.279(5) .
Tb2 O6 2.279(5) 2_666
Tb2 O4 2.288(5) 2_666
Tb2 O4 2.288(5) .
Tb2 O5 2.297(5) 2_666
Tb2 O5 2.297(5) .
Tb2 Ni2 3.0023(10) 2_666
Ni2 N4 2.059(7) .
Ni2 N6 2.074(6) .
Ni2 N5 2.075(5) .
Ni2 O5 2.113(5) .
Ni2 O6 2.124(4) 2_666
Ni2 O4 2.125(5) .
O6 C59 1.351(8) .
O6 Ni2 2.124(4) 2_666
O4 C41 1.359(8) .
O5 C52 1.348(8) .
N6 C50 1.480(10) .
N6 C39 1.480(10) .
N6 C38 1.506(9) .
N5 C49 1.472(9) .
N5 C37 1.489(9) .
N5 C36 1.492(10) .
C52 C51 1.392(10) .
C52 C53 1.405(11) .
C41 C42 1.385(10) .
C41 C48 1.411(10) .
C59 C66 1.390(11) .
C59 C60 1.415(10) .
N4 C35 1.475(9) .
N4 C34 1.493(9) .
N4 C40 1.506(9) .
C49 C48 1.496(10) .
C42 C44 1.387(10) .
C42 C43 1.515(10) .
C65 C63 1.378(12) .
C65 C66 1.386(11) .
C60 C62 1.392(11) .
C60 C61 1.499(12) .
C48 C47 1.390(10) .
C66 C34 1.509(11) 2_666
C50 C51 1.502(11) .
C51 C58 1.389(11) .
C37 C38 1.530(10) .
C53 C55 1.384(11) .
C53 C54 1.494(11) .
C40 C39 1.503(11) .
C62 C63 1.385(13) .
C45 C47 1.369(11) .
C45 C44 1.384(11) .
C45 C46 1.530(11) .
C58 C56 1.393(13) .
C63 C64 1.518(11) .
C34 C66 1.509(11) 2_666
C35 C36 1.528(11) .
C56 C55 1.379(13) .
C56 C57 1.529(13) .
Cl1 O9 1.284(11) .
Cl1 O7 1.285(9) .
Cl1 O10 1.374(10) .
Cl1 O8 1.52(3) .
O3 Ni1 2.128(4) 2_565
N2 C3 1.481(8) .
N2 C8 1.493(8) .
N2 C4 1.502(8) .
N3 C5 1.463(8) .
N3 C17 1.490(8) .
N3 C6 1.501(8) .
N1 C1 1.484(8) .
N1 C7 1.487(8) .
N1 C2 1.492(8) .
C4 C5 1.533(9) .
C7 C6 1.514(9) .
C2 C3 1.522(9) .
C1 C29 1.496(9) 2_565
